data_7057333
loop_
_publ_author_name
'Das, Kuheli'
'Beyene, Belete B.'
'Datta, Amitabha'
'Garribba, Eugenio'
'Roma-Rodrigues, Catarina'
'Silva, Ana'
'Fernandes, Alexandra R.'
'Hung, Chen-Hsiung'

_publ_section_title
;
 EPR and electrochemical interpretation of bispyrazolylacetate anchored
 Ni(ii) and Mn(ii) complexes: cytotoxicity and anti-proliferative activity
 towards human cancer cell lines
;
_journal_issue 11
_journal_name_full 'New Journal of Chemistry'
_journal_page_first 9126
_journal_paper_doi 10.1039/C8NJ01033A
_journal_volume 42
_journal_year 2018
_chemical_formula_moiety 'C52 H94 N8 Ni O8'
_chemical_formula_sum 'C52 H94 N8 Ni O8'
_chemical_formula_weight 1018.06
_space_group_IT_number 15
_space_group_name_Hall '-C 2yc'
_space_group_name_H-M_alt 'C 1 2/c 1'
_symmetry_cell_setting monoclinic
_symmetry_Int_Tables_number 15
_symmetry_space_group_name_Hall '-C 2yc'
_symmetry_space_group_name_H-M 'C 1 2/c 1'
_atom_sites_solution_hydrogens mixed
_audit_update_record
;
2017-11-28 deposited with the CCDC.
2018-04-24 downloaded from the CCDC.
;
_cell_angle_alpha 90
_cell_angle_beta 117.635(2)
_cell_angle_gamma 90
_cell_formula_units_Z 4
_cell_length_a 20.3385(7)
_cell_length_b 17.4098(6)
_cell_length_c 18.5302(6)
_cell_measurement_reflns_used 9959
_cell_measurement_temperature 100.0(2)
_cell_measurement_theta_max 25.65
_cell_measurement_theta_min 2.26
_cell_volume 5812.8(4)
_computing_cell_refinement 'Bruker SAINT'
_computing_data_collection 'Bruker APEX2'
_computing_data_reduction 'Bruker SAINT'
_computing_molecular_graphics 'Bruker SHELXTL'
_computing_publication_material 'Bruker SHELXTL'
_computing_structure_refinement 'SHELXL-2013 (Sheldrick, 2013)'
_computing_structure_solution 'SHELXS-97 (Sheldrick 2008)'
_diffrn_ambient_temperature 100.0(2)
_diffrn_measured_fraction_theta_full 1
_diffrn_measured_fraction_theta_max 1
_diffrn_measurement_device_type 'Bruker APEX-II CCD'
_diffrn_measurement_method '\f and \w scans'
_diffrn_radiation_monochromator graphite
_diffrn_radiation_type MoK\a
_diffrn_radiation_wavelength 0.71073
_diffrn_reflns_av_R_equivalents 0.0956
_diffrn_reflns_Laue_measured_fraction_full 1
_diffrn_reflns_Laue_measured_fraction_max 1
_diffrn_reflns_limit_h_max 26
_diffrn_reflns_limit_h_min -26
_diffrn_reflns_limit_k_max 22
_diffrn_reflns_limit_k_min -22
_diffrn_reflns_limit_l_max 23
_diffrn_reflns_limit_l_min -23
_diffrn_reflns_number 92436
_diffrn_reflns_point_group_measured_fraction_full 1
_diffrn_reflns_point_group_measured_fraction_max 1
_diffrn_reflns_theta_full 25
_diffrn_reflns_theta_max 27.103
_diffrn_reflns_theta_min 1.626
_diffrn_standards_number 0
_exptl_absorpt_coefficient_mu 0.388
_exptl_absorpt_correction_T_max 0.9705
_exptl_absorpt_correction_T_min 0.8497
_exptl_absorpt_correction_type multi-scan
_exptl_absorpt_process_details 'Bruker SADABS, 1996'
_exptl_crystal_colour colourless
_exptl_crystal_density_diffrn 1.163
_exptl_crystal_density_meas ?
_exptl_crystal_description prism
_exptl_crystal_F_000 2216
_exptl_crystal_size_max 0.36
_exptl_crystal_size_mid 0.36
_exptl_crystal_size_min 0.28
_refine_diff_density_max 0.606
_refine_diff_density_min -0.576
_refine_diff_density_rms 0.062
_refine_ls_extinction_coef 0.00010(5)
_refine_ls_extinction_expression Fc^*^=kFc[1+0.001xFc^2^\l^3^/sin(2\q)]^-1/4^
_refine_ls_extinction_method SHELXL
_refine_ls_goodness_of_fit_ref 1.034
_refine_ls_hydrogen_treatment mixed
_refine_ls_matrix_type full
_refine_ls_number_parameters 337
_refine_ls_number_reflns 6416
_refine_ls_number_restraints 0
_refine_ls_restrained_S_all 1.034
_refine_ls_R_factor_all 0.0571
_refine_ls_R_factor_gt 0.0418
_refine_ls_shift/su_max 0
_refine_ls_shift/su_mean 0
_refine_ls_structure_factor_coef Fsqd
_refine_ls_weighting_details 'w=1/[\s^2^(Fo^2^)+(0.0324P)^2^+12.6385P] where P=(Fo^2^+2Fc^2^)/3'
_refine_ls_weighting_scheme calc
_refine_ls_wR_factor_gt 0.0949
_refine_ls_wR_factor_ref 0.1038
_reflns_number_gt 5177
_reflns_number_total 6416
_reflns_threshold_expression 'I > 2\s(I)'
_cod_data_source_file c8nj01033a2.cif
_cod_data_source_block i15826
_cod_depositor_comments
;
The following automatic conversions were performed:

'_exptl_crystal_density_meas' value 'not measured' was changed to '?'
- the value is perceived as not measured.

Automatic conversion script
Id: cif_fix_values 4973 2017-02-22 13:04:09Z antanas 

 Adding full bibliography for 7057333--7057334.cif.
;
_cod_original_sg_symbol_H-M 'C 2/c'
_cod_database_code 7057333

loop_
_symmetry_equiv_pos_as_xyz
'x, y, z'
'-x, y, -z+1/2'
'x+1/2, y+1/2, z'
'-x+1/2, y+1/2, -z+1/2'
'-x, -y, -z'
'x, -y, z-1/2'
'-x+1/2, -y+1/2, -z'
'x+1/2, -y+1/2, z-1/2'

loop_
_atom_site_label
_atom_site_type_symbol
_atom_site_fract_x
_atom_site_fract_y
_atom_site_fract_z
_atom_site_U_iso_or_equiv
_atom_site_adp_type
_atom_site_occupancy
_atom_site_calc_flag
_atom_site_disorder_assembly
_atom_site_disorder_group
Ni1 Ni 0.5 0.5 0.5 0.01479(10) Uani 1 d . .
O1 O 0.44214(7) 0.46377(7) 0.38496(8) 0.0168(3) Uani 1 d . .
O2 O 0.52614(7) 0.41008(7) 0.35361(8) 0.0168(3) Uani 1 d . .
O3 O 0.40155(7) 0.52505(8) 0.50234(9) 0.0183(3) Uani 1 d . .
O4 O 0.49194(8) 0.38640(8) 0.53294(9) 0.0198(3) Uani 1 d . .
N1 N 0.42110(8) 0.28481(9) 0.31911(9) 0.0130(3) Uani 1 d . .
N2 N 0.46160(8) 0.27547(9) 0.40212(9) 0.0139(3) Uani 1 d . .
N3 N 0.32800(8) 0.38260(9) 0.27760(9) 0.0129(3) Uani 1 d . .
N4 N 0.30309(9) 0.34412(9) 0.32408(10) 0.0155(3) Uani 1 d . .
C1 C 0.46824(10) 0.19988(11) 0.41366(12) 0.0150(4) Uani 1 d . .
C2 C 0.43072(10) 0.16095(11) 0.33920(12) 0.0169(4) Uani 1 d . .
H2 H 0.4268 0.1069 0.3316 0.02 Uiso 1 calc . .
C3 C 0.40079(9) 0.21578(10) 0.27945(11) 0.0137(4) Uani 1 d . .
C4 C 0.51271(10) 0.16389(11) 0.49701(12) 0.0176(4) Uani 1 d . .
C5 C 0.57652(11) 0.21579(12) 0.55411(12) 0.0212(4) Uani 1 d . .
H5A H 0.6078 0.2288 0.5285 0.032 Uiso 1 calc . .
H5B H 0.6064 0.1888 0.6055 0.032 Uiso 1 calc . .
H5C H 0.5563 0.263 0.5648 0.032 Uiso 1 calc . .
C6 C 0.54660(12) 0.08802(12) 0.48734(14) 0.0269(5) Uani 1 d . .
H6A H 0.5068 0.0531 0.4521 0.04 Uiso 1 calc . .
H6B H 0.5753 0.0642 0.5409 0.04 Uiso 1 calc . .
H6C H 0.5793 0.0983 0.4629 0.04 Uiso 1 calc . .
C7 C 0.46066(12) 0.14706(13) 0.53424(13) 0.0258(5) Uani 1 d . .
H7A H 0.4378 0.195 0.5391 0.039 Uiso 1 calc . .
H7B H 0.4891 0.1242 0.5883 0.039 Uiso 1 calc . .
H7C H 0.4218 0.1112 0.4991 0.039 Uiso 1 calc . .
C8 C 0.35552(10) 0.20349(11) 0.18836(11) 0.0153(4) Uani 1 d . .
C9 C 0.39202(11) 0.24075(11) 0.14078(12) 0.0193(4) Uani 1 d . .
H9A H 0.3619 0.2304 0.0825 0.029 Uiso 1 calc . .
H9B H 0.4418 0.2193 0.1593 0.029 Uiso 1 calc . .
H9C H 0.3957 0.2963 0.1501 0.029 Uiso 1 calc . .
C10 C 0.27553(10) 0.23282(12) 0.15710(12) 0.0198(4) Uani 1 d . .
H10A H 0.2467 0.2212 0.0989 0.03 Uiso 1 calc . .
H10B H 0.2762 0.2885 0.1653 0.03 Uiso 1 calc . .
H10C H 0.2527 0.2075 0.1871 0.03 Uiso 1 calc . .
C11 C 0.35222(11) 0.11648(11) 0.17186(13) 0.0217(4) Uani 1 d . .
H11A H 0.326 0.1072 0.113 0.033 Uiso 1 calc . .
H11B H 0.3258 0.0908 0.1979 0.033 Uiso 1 calc . .
H11C H 0.4028 0.096 0.1942 0.033 Uiso 1 calc . .
C12 C 0.23690(10) 0.37406(11) 0.30419(11) 0.0151(4) Uani 1 d . .
C13 C 0.21981(10) 0.43246(11) 0.24607(11) 0.0159(4) Uani 1 d . .
H13 H 0.1758 0.4625 0.2226 0.019 Uiso 1 calc . .
C14 C 0.27926(10) 0.43782(10) 0.22958(11) 0.0137(4) Uani 1 d . .
C15 C 0.19184(11) 0.34499(12) 0.34499(13) 0.0207(4) Uani 1 d . .
C16 C 0.2102(2) 0.3965(3) 0.4203(2) 0.0380(5) Uani 0.703(4) d A 1
H16A H 0.1959 0.4496 0.4025 0.057 Uiso 0.703(4) calc A 1
H16B H 0.2636 0.3942 0.4573 0.057 Uiso 0.703(4) calc A 1
H16C H 0.1828 0.3781 0.4486 0.057 Uiso 0.703(4) calc A 1
C17 C 0.1096(2) 0.3501(3) 0.2879(3) 0.0380(5) Uani 0.703(4) d A 1
H17A H 0.0965 0.4033 0.2694 0.057 Uiso 0.703(4) calc A 1
H17B H 0.0818 0.3337 0.3165 0.057 Uiso 0.703(4) calc A 1
H17C H 0.0971 0.3167 0.2408 0.057 Uiso 0.703(4) calc A 1
C18 C 0.2127(2) 0.2624(2) 0.3738(3) 0.0380(5) Uani 0.703(4) d A 1
H18A H 0.2045 0.2298 0.3273 0.057 Uiso 0.703(4) calc A 1
H18B H 0.1819 0.2442 0.3982 0.057 Uiso 0.703(4) calc A 1
H18C H 0.2651 0.2602 0.4144 0.057 Uiso 0.703(4) calc A 1
C16' C 0.2288(5) 0.3599(6) 0.4310(6) 0.0380(5) Uani 0.297(4) d A 2
H16A H 0.243 0.4142 0.4405 0.057 Uiso 0.297(4) calc A 2
H16B H 0.2734 0.3278 0.4571 0.057 Uiso 0.297(4) calc A 2
H16C H 0.1953 0.3478 0.454 0.057 Uiso 0.297(4) calc A 2
C17' C 0.1119(5) 0.3845(6) 0.3008(6) 0.0380(5) Uani 0.297(4) d A 2
H17A H 0.0904 0.3767 0.2418 0.057 Uiso 0.297(4) calc A 2
H17B H 0.1168 0.4397 0.3127 0.057 Uiso 0.297(4) calc A 2
H17C H 0.0794 0.3614 0.3207 0.057 Uiso 0.297(4) calc A 2
C18' C 0.1780(5) 0.2586(5) 0.3254(6) 0.0380(5) Uani 0.297(4) d A 2
H18A H 0.1451 0.2519 0.267 0.057 Uiso 0.297(4) calc A 2
H18B H 0.1548 0.2363 0.3565 0.057 Uiso 0.297(4) calc A 2
H18C H 0.2254 0.2328 0.3401 0.057 Uiso 0.297(4) calc A 2
C19 C 0.28817(10) 0.49038(11) 0.16915(12) 0.0165(4) Uani 1 d . .
C20 C 0.36307(11) 0.53286(12) 0.20584(13) 0.0214(4) Uani 1 d . .
H20A H 0.403 0.4962 0.2161 0.032 Uiso 1 calc . .
H20B H 0.3718 0.5572 0.2572 0.032 Uiso 1 calc . .
H20C H 0.3621 0.5723 0.1676 0.032 Uiso 1 calc . .
C21 C 0.22695(11) 0.55143(11) 0.14161(13) 0.0217(4) Uani 1 d . .
H21A H 0.2318 0.5865 0.103 0.032 Uiso 1 calc . .
H21B H 0.2316 0.5805 0.1891 0.032 Uiso 1 calc . .
H21C H 0.1783 0.5263 0.1152 0.032 Uiso 1 calc . .
C22 C 0.27852(12) 0.44499(12) 0.09396(12) 0.0231(4) Uani 1 d . .
H22A H 0.2305 0.4187 0.07 0.035 Uiso 1 calc . .
H22B H 0.3184 0.407 0.11 0.035 Uiso 1 calc . .
H22C H 0.2805 0.4803 0.0538 0.035 Uiso 1 calc . .
C23 C 0.40205(9) 0.36260(10) 0.28826(11) 0.0125(4) Uani 1 d . .
H23 H 0.4015 0.3655 0.2341 0.015 Uiso 1 calc . .
C24 C 0.46317(10) 0.41714(10) 0.34803(11) 0.0136(4) Uani 1 d . .
C25 C 0.34414(11) 0.56559(13) 0.43597(13) 0.0243(5) Uani 1 d . .
H25A H 0.3648 0.6122 0.4247 0.036 Uiso 1 calc . .
H25B H 0.3049 0.5796 0.4502 0.036 Uiso 1 calc . .
H25C H 0.3234 0.5327 0.3875 0.036 Uiso 1 calc . .
C26 C 0.45674(14) 0.37012(13) 0.58256(15) 0.0317(5) Uani 1 d . .
H26A H 0.4029 0.3676 0.5482 0.048 Uiso 1 calc . .
H26B H 0.4686 0.4109 0.6232 0.048 Uiso 1 calc . .
H26C H 0.4747 0.3208 0.6102 0.048 Uiso 1 calc . .
H4A H 0.4757(15) 0.3567(16) 0.4927(17) 0.037(8) Uiso 1 d . .
H3A H 0.4146(15) 0.5490(16) 0.5457(17) 0.042(8) Uiso 1 d . .

loop_
_atom_site_aniso_label
_atom_site_aniso_U_11
_atom_site_aniso_U_22
_atom_site_aniso_U_33
_atom_site_aniso_U_23
_atom_site_aniso_U_13
_atom_site_aniso_U_12
Ni1 0.01355(17) 0.01521(17) 0.01504(18) -0.00201(14) 0.00615(14) 0.00106(13)
O1 0.0153(6) 0.0163(7) 0.0162(7) -0.0030(5) 0.0051(5) 0.0026(5)
O2 0.0140(6) 0.0189(7) 0.0179(7) -0.0014(5) 0.0076(6) -0.0009(5)
O3 0.0144(6) 0.0225(7) 0.0159(7) -0.0014(6) 0.0053(6) 0.0022(5)
O4 0.0245(7) 0.0189(7) 0.0189(8) -0.0012(6) 0.0125(6) 0.0013(6)
N1 0.0130(7) 0.0133(7) 0.0117(8) 0.0009(6) 0.0048(6) 0.0012(6)
N2 0.0124(7) 0.0169(8) 0.0114(8) 0.0022(6) 0.0046(6) 0.0016(6)
N3 0.0129(7) 0.0134(7) 0.0130(8) 0.0000(6) 0.0066(6) -0.0002(6)
N4 0.0185(8) 0.0163(8) 0.0147(8) 0.0003(6) 0.0101(7) -0.0016(6)
C1 0.0124(8) 0.0160(9) 0.0183(10) 0.0024(7) 0.0085(8) 0.0003(7)
C2 0.0154(9) 0.0141(9) 0.0203(10) 0.0003(8) 0.0077(8) -0.0012(7)
C3 0.0100(8) 0.0146(9) 0.0169(10) -0.0014(7) 0.0066(7) -0.0011(7)
C4 0.0175(9) 0.0175(9) 0.0167(10) 0.0044(8) 0.0069(8) -0.0003(7)
C5 0.0178(9) 0.0237(10) 0.0183(10) 0.0048(8) 0.0052(8) -0.0005(8)
C6 0.0308(11) 0.0199(11) 0.0255(12) 0.0053(9) 0.0093(10) 0.0069(9)
C7 0.0239(11) 0.0341(12) 0.0199(11) 0.0033(9) 0.0105(9) -0.0057(9)
C8 0.0134(8) 0.0151(9) 0.0165(10) -0.0022(7) 0.0061(8) -0.0019(7)
C9 0.0205(10) 0.0208(10) 0.0181(10) -0.0037(8) 0.0104(8) -0.0030(8)
C10 0.0148(9) 0.0220(10) 0.0191(10) -0.0035(8) 0.0050(8) -0.0005(8)
C11 0.0229(10) 0.0173(10) 0.0206(11) -0.0043(8) 0.0064(9) -0.0025(8)
C12 0.0149(9) 0.0170(9) 0.0147(9) -0.0034(7) 0.0079(8) -0.0023(7)
C13 0.0132(9) 0.0176(9) 0.0167(10) -0.0023(7) 0.0069(8) 0.0017(7)
C14 0.0135(8) 0.0135(9) 0.0126(9) -0.0017(7) 0.0047(7) 0.0012(7)
C15 0.0205(10) 0.0241(10) 0.0228(11) -0.0005(8) 0.0146(9) -0.0028(8)
C16 0.0402(11) 0.0454(14) 0.0413(12) 0.0015(12) 0.0300(10) -0.0066(11)
C17 0.0402(11) 0.0454(14) 0.0413(12) 0.0015(12) 0.0300(10) -0.0066(11)
C18 0.0402(11) 0.0454(14) 0.0413(12) 0.0015(12) 0.0300(10) -0.0066(11)
C16' 0.0402(11) 0.0454(14) 0.0413(12) 0.0015(12) 0.0300(10) -0.0066(11)
C17' 0.0402(11) 0.0454(14) 0.0413(12) 0.0015(12) 0.0300(10) -0.0066(11)
C18' 0.0402(11) 0.0454(14) 0.0413(12) 0.0015(12) 0.0300(10) -0.0066(11)
C19 0.0168(9) 0.0182(9) 0.0156(9) 0.0031(8) 0.0084(8) 0.0033(7)
C20 0.0202(10) 0.0205(10) 0.0244(11) 0.0071(8) 0.0112(9) 0.0006(8)
C21 0.0211(10) 0.0197(10) 0.0249(11) 0.0059(8) 0.0113(9) 0.0045(8)
C22 0.0272(11) 0.0252(11) 0.0174(10) 0.0039(8) 0.0107(9) 0.0061(8)
C23 0.0120(8) 0.0135(9) 0.0130(9) 0.0008(7) 0.0066(7) 0.0017(7)
C24 0.0150(9) 0.0123(8) 0.0118(9) 0.0036(7) 0.0047(7) 0.0025(7)
C25 0.0170(10) 0.0318(12) 0.0207(11) 0.0040(9) 0.0058(8) 0.0053(8)
C26 0.0415(13) 0.0289(12) 0.0361(14) 0.0040(10) 0.0276(12) 0.0020(10)

loop_
_atom_type_symbol
_atom_type_description
_atom_type_scat_dispersion_real
_atom_type_scat_dispersion_imag
_atom_type_scat_source
Ni Ni 0.3393 1.1124 'International Tables Vol C Tables 4.2.6.8 and 6.1.1.4'
O O 0.0106 0.006 'International Tables Vol C Tables 4.2.6.8 and 6.1.1.4'
N N 0.0061 0.0033 'International Tables Vol C Tables 4.2.6.8 and 6.1.1.4'
C C 0.0033 0.0016 'International Tables Vol C Tables 4.2.6.8 and 6.1.1.4'
H H 0 0 'International Tables Vol C Tables 4.2.6.8 and 6.1.1.4'

loop_
_geom_angle_atom_site_label_1
_geom_angle_atom_site_label_2
_geom_angle_atom_site_label_3
_geom_angle
_geom_angle_site_symmetry_1
_geom_angle_site_symmetry_3
O1 Ni1 O1 180.00(8) 5_666 .
O1 Ni1 O3 90.45(5) 5_666 .
O1 Ni1 O3 89.55(5) . .
O1 Ni1 O3 89.55(5) 5_666 5_666
O1 Ni1 O3 90.45(5) . 5_666
O3 Ni1 O3 180.00(8) . 5_666
O1 Ni1 O4 94.24(6) 5_666 .
O1 Ni1 O4 85.76(6) . .
O3 Ni1 O4 89.18(5) . .
O3 Ni1 O4 90.82(5) 5_666 .
O1 Ni1 O4 85.76(6) 5_666 5_666
O1 Ni1 O4 94.24(6) . 5_666
O3 Ni1 O4 90.82(5) . 5_666
O3 Ni1 O4 89.18(5) 5_666 5_666
O4 Ni1 O4 180 . 5_666
C24 O1 Ni1 127.09(12) . .
C25 O3 Ni1 119.90(12) . .
C25 O3 H3A 110.5(19) . .
Ni1 O3 H3A 104.4(19) . .
C26 O4 Ni1 120.21(12) . .
C26 O4 H4A 109.9(18) . .
Ni1 O4 H4A 112.0(18) . .
C3 N1 N2 111.80(14) . .
C3 N1 C23 130.46(15) . .
N2 N1 C23 117.55(14) . .
C1 N2 N1 105.07(15) . .
N4 N3 C14 112.74(14) . .
N4 N3 C23 117.28(14) . .
C14 N3 C23 129.92(15) . .
C12 N4 N3 104.98(15) . .
N2 C1 C2 110.57(17) . .
N2 C1 C4 122.73(17) . .
C2 C1 C4 126.68(17) . .
C3 C2 C1 107.03(17) . .
C3 C2 H2 126.5 . .
C1 C2 H2 126.5 . .
N1 C3 C2 105.49(16) . .
N1 C3 C8 126.70(16) . .
C2 C3 C8 127.80(17) . .
C1 C4 C5 111.94(15) . .
C1 C4 C7 109.05(16) . .
C5 C4 C7 109.99(17) . .
C1 C4 C6 108.90(16) . .
C5 C4 C6 107.77(16) . .
C7 C4 C6 109.15(17) . .
C4 C5 H5A 109.5 . .
C4 C5 H5B 109.5 . .
H5A C5 H5B 109.5 . .
C4 C5 H5C 109.5 . .
H5A C5 H5C 109.5 . .
H5B C5 H5C 109.5 . .
C4 C6 H6A 109.5 . .
C4 C6 H6B 109.5 . .
H6A C6 H6B 109.5 . .
C4 C6 H6C 109.5 . .
H6A C6 H6C 109.5 . .
H6B C6 H6C 109.5 . .
C4 C7 H7A 109.5 . .
C4 C7 H7B 109.5 . .
H7A C7 H7B 109.5 . .
C4 C7 H7C 109.5 . .
H7A C7 H7C 109.5 . .
H7B C7 H7C 109.5 . .
C3 C8 C9 111.95(15) . .
C3 C8 C10 111.23(15) . .
C9 C8 C10 110.61(16) . .
C3 C8 C11 107.92(16) . .
C9 C8 C11 106.84(15) . .
C10 C8 C11 108.09(15) . .
C8 C9 H9A 109.5 . .
C8 C9 H9B 109.5 . .
H9A C9 H9B 109.5 . .
C8 C9 H9C 109.5 . .
H9A C9 H9C 109.5 . .
H9B C9 H9C 109.5 . .
C8 C10 H10A 109.5 . .
C8 C10 H10B 109.5 . .
H10A C10 H10B 109.5 . .
C8 C10 H10C 109.5 . .
H10A C10 H10C 109.5 . .
H10B C10 H10C 109.5 . .
C8 C11 H11A 109.5 . .
C8 C11 H11B 109.5 . .
H11A C11 H11B 109.5 . .
C8 C11 H11C 109.5 . .
H11A C11 H11C 109.5 . .
H11B C11 H11C 109.5 . .
N4 C12 C13 110.88(16) . .
N4 C12 C15 119.95(17) . .
C13 C12 C15 129.15(17) . .
C14 C13 C12 106.76(16) . .
C14 C13 H13 126.6 . .
C12 C13 H13 126.6 . .
N3 C14 C13 104.63(16) . .
N3 C14 C19 127.05(16) . .
C13 C14 C19 128.27(17) . .
C16' C15 C12 111.5(4) . .
C17 C15 C12 111.1(2) . .
C17 C15 C18 109.8(2) . .
C12 C15 C18 110.72(19) . .
C16' C15 C18' 112.5(6) . .
C12 C15 C18' 107.1(3) . .
C17 C15 C16 108.8(2) . .
C12 C15 C16 107.81(19) . .
C18 C15 C16 108.6(3) . .
C16' C15 C17' 112.1(5) . .
C12 C15 C17' 107.9(4) . .
C18' C15 C17' 105.5(5) . .
C15 C16 H16A 109.5 . .
C15 C16 H16B 109.5 . .
H16A C16 H16B 109.5 . .
C15 C16 H16C 109.5 . .
H16A C16 H16C 109.5 . .
H16B C16 H16C 109.5 . .
C15 C17 H17A 109.5 . .
C15 C17 H17B 109.5 . .
H17A C17 H17B 109.5 . .
C15 C17 H17C 109.5 . .
H17A C17 H17C 109.5 . .
H17B C17 H17C 109.5 . .
C15 C18 H18A 109.5 . .
C15 C18 H18B 109.5 . .
H18A C18 H18B 109.5 . .
C15 C18 H18C 109.5 . .
H18A C18 H18C 109.5 . .
H18B C18 H18C 109.5 . .
C15 C16' H16A 109.5 . .
C15 C16' H16B 109.5 . .
H16A C16' H16B 109.5 . .
C15 C16' H16C 109.5 . .
H16A C16' H16C 109.5 . .
H16B C16' H16C 109.5 . .
C15 C17' H17A 109.5 . .
C15 C17' H17B 109.5 . .
H17A C17' H17B 109.5 . .
C15 C17' H17C 109.5 . .
H17A C17' H17C 109.5 . .
H17B C17' H17C 109.5 . .
C15 C18' H18A 109.5 . .
C15 C18' H18B 109.5 . .
H18A C18' H18B 109.5 . .
C15 C18' H18C 109.5 . .
H18A C18' H18C 109.5 . .
H18B C18' H18C 109.5 . .
C14 C19 C21 107.85(15) . .
C14 C19 C22 110.51(16) . .
C21 C19 C22 108.23(16) . .
C14 C19 C20 113.30(16) . .
C21 C19 C20 107.37(16) . .
C22 C19 C20 109.40(16) . .
C19 C20 H20A 109.5 . .
C19 C20 H20B 109.5 . .
H20A C20 H20B 109.5 . .
C19 C20 H20C 109.5 . .
H20A C20 H20C 109.5 . .
H20B C20 H20C 109.5 . .
C19 C21 H21A 109.5 . .
C19 C21 H21B 109.5 . .
H21A C21 H21B 109.5 . .
C19 C21 H21C 109.5 . .
H21A C21 H21C 109.5 . .
H21B C21 H21C 109.5 . .
C19 C22 H22A 109.5 . .
C19 C22 H22B 109.5 . .
H22A C22 H22B 109.5 . .
C19 C22 H22C 109.5 . .
H22A C22 H22C 109.5 . .
H22B C22 H22C 109.5 . .
N1 C23 N3 110.13(14) . .
N1 C23 C24 108.15(14) . .
N3 C23 C24 112.60(14) . .
N1 C23 H23 108.6 . .
N3 C23 H23 108.6 . .
C24 C23 H23 108.6 . .
O2 C24 O1 128.05(17) . .
O2 C24 C23 116.97(16) . .
O1 C24 C23 114.98(15) . .
O3 C25 H25A 109.5 . .
O3 C25 H25B 109.5 . .
H25A C25 H25B 109.5 . .
O3 C25 H25C 109.5 . .
H25A C25 H25C 109.5 . .
H25B C25 H25C 109.5 . .
O4 C26 H26A 109.5 . .
O4 C26 H26B 109.5 . .
H26A C26 H26B 109.5 . .
O4 C26 H26C 109.5 . .
H26A C26 H26C 109.5 . .
H26B C26 H26C 109.5 . .

loop_
_geom_bond_atom_site_label_1
_geom_bond_atom_site_label_2
_geom_bond_distance
_geom_bond_site_symmetry_2
Ni1 O1 1.9999(13) 5_666
Ni1 O1 1.9999(13) .
Ni1 O3 2.0693(13) .
Ni1 O3 2.0693(13) 5_666
Ni1 O4 2.0985(14) .
Ni1 O4 2.0985(14) 5_666
O1 C24 1.258(2) .
O2 C24 1.242(2) .
O3 C25 1.429(2) .
O3 H3A 0.83(3) .
O4 C26 1.431(2) .
O4 H4A 0.84(3) .
N1 C3 1.369(2) .
N1 N2 1.377(2) .
N1 C23 1.451(2) .
N2 C1 1.330(2) .
N3 N4 1.361(2) .
N3 C14 1.371(2) .
N3 C23 1.467(2) .
N4 C12 1.326(2) .
C1 C2 1.403(3) .
C1 C4 1.517(3) .
C2 C3 1.372(3) .
C2 H2 0.95 .
C3 C8 1.517(3) .
C4 C5 1.532(3) .
C4 C7 1.536(3) .
C4 C6 1.538(3) .
C5 H5A 0.98 .
C5 H5B 0.98 .
C5 H5C 0.98 .
C6 H6A 0.98 .
C6 H6B 0.98 .
C6 H6C 0.98 .
C7 H7A 0.98 .
C7 H7B 0.98 .
C7 H7C 0.98 .
C8 C9 1.535(3) .
C8 C10 1.539(3) .
C8 C11 1.541(3) .
C9 H9A 0.98 .
C9 H9B 0.98 .
C9 H9C 0.98 .
C10 H10A 0.98 .
C10 H10B 0.98 .
C10 H10C 0.98 .
C11 H11A 0.98 .
C11 H11B 0.98 .
C11 H11C 0.98 .
C12 C13 1.403(3) .
C12 C15 1.520(3) .
C13 C14 1.381(2) .
C13 H13 0.95 .
C14 C19 1.521(3) .
C15 C16' 1.435(10) .
C15 C17 1.511(5) .
C15 C18 1.524(4) .
C15 C18' 1.542(9) .
C15 C16 1.551(5) .
C15 C17' 1.598(10) .
C16 H16A 0.98 .
C16 H16B 0.98 .
C16 H16C 0.98 .
C17 H17A 0.98 .
C17 H17B 0.98 .
C17 H17C 0.98 .
C18 H18A 0.98 .
C18 H18B 0.98 .
C18 H18C 0.98 .
C16' H16A 0.98 .
C16' H16B 0.98 .
C16' H16C 0.98 .
C17' H17A 0.98 .
C17' H17B 0.98 .
C17' H17C 0.98 .
C18' H18A 0.98 .
C18' H18B 0.98 .
C18' H18C 0.98 .
C19 C21 1.533(3) .
C19 C22 1.533(3) .
C19 C20 1.539(3) .
C20 H20A 0.98 .
C20 H20B 0.98 .
C20 H20C 0.98 .
C21 H21A 0.98 .
C21 H21B 0.98 .
C21 H21C 0.98 .
C22 H22A 0.98 .
C22 H22B 0.98 .
C22 H22C 0.98 .
C23 C24 1.548(2) .
C23 H23 1 .
C25 H25A 0.98 .
C25 H25B 0.98 .
C25 H25C 0.98 .
C26 H26A 0.98 .
C26 H26B 0.98 .
C26 H26C 0.98 .
